data_4129458
loop_
_publ_author_name
'Camelio, Andrew M.'
'Johnson, Trevor C.'
'Siegel, Dionicio'

_publ_section_title
;
 Total Synthesis of Celastrol, Development of a Platform to Access
 Celastroid Natural Products.
;
_journal_issue 37
_journal_name_full 'Journal of the American Chemical Society'
_journal_page_first 11864
_journal_page_last 11867
_journal_paper_doi 10.1021/jacs.5b06261
_journal_volume 137
_journal_year 2015
_chemical_formula_moiety 'C29 H42 O3'
_chemical_formula_sum 'C29 H42 O3'
_chemical_formula_weight 438.62
_space_group_crystal_system monoclinic
_space_group_IT_number 14
_space_group_name_Hall '-P 2yn'
_space_group_name_H-M_alt 'P 1 21/n 1'
_atom_sites_solution_hydrogens geom
_audit_creation_method SHELXL-2013
_cell_angle_alpha 90
_cell_angle_beta 98.2440(10)
_cell_angle_gamma 90
_cell_formula_units_Z 4
_cell_length_a 15.2493(6)
_cell_length_b 7.6076(3)
_cell_length_c 20.7445(8)
_cell_measurement_reflns_used 7619
_cell_measurement_temperature 100(2)
_cell_measurement_theta_max 27.5
_cell_measurement_theta_min 1.3
_cell_volume 2381.71(16)
_computing_cell_refinement 'CrystalClear (Rigaku Inc., 2008)'
_computing_data_collection 'CrystalClear (Rigaku Inc., 2008)'
_computing_data_reduction 'CrystalClear (Rigaku Inc., 2008)'
_computing_molecular_graphics 'XP SHELXTL/PC, Siemens Analytical'
_computing_publication_material 'XP SHELXTL/PC, Siemens Analytical'
_computing_structure_refinement 'SHELXL-2013 (Sheldrick, 2013)'
_computing_structure_solution
;

SIR97 - Altomare A., Burla M.C., Camalli M., Cascarano G.L., Giacovazzo C., 
Guagliardi A., Moliterni A.G.G., Polidori G.,Spagna R.
;
_diffrn_ambient_temperature 100(2)
_diffrn_measured_fraction_theta_full 0.999
_diffrn_measured_fraction_theta_max 0.999
_diffrn_measurement_device_type 'Rigaku AFC-12 with Saturn 724+ CCD'
_diffrn_measurement_method \w-scans
_diffrn_radiation_type MoK\a
_diffrn_radiation_wavelength 0.71073
_diffrn_reflns_av_R_equivalents 0.0534
_diffrn_reflns_av_unetI/netI 0.0288
_diffrn_reflns_Laue_measured_fraction_full 0.999
_diffrn_reflns_Laue_measured_fraction_max 0.999
_diffrn_reflns_limit_h_max 19
_diffrn_reflns_limit_h_min -19
_diffrn_reflns_limit_k_max 9
_diffrn_reflns_limit_k_min -9
_diffrn_reflns_limit_l_max 26
_diffrn_reflns_limit_l_min -26
_diffrn_reflns_number 41833
_diffrn_reflns_point_group_measured_fraction_full 0.999
_diffrn_reflns_point_group_measured_fraction_max 0.999
_diffrn_reflns_theta_full 25.242
_diffrn_reflns_theta_max 27.485
_diffrn_reflns_theta_min 2.999
_diffrn_source 'sealed tube'
_exptl_absorpt_coefficient_mu 0.077
_exptl_absorpt_correction_T_max 1.00
_exptl_absorpt_correction_T_min 0.810
_exptl_absorpt_correction_type multi-scan
_exptl_absorpt_process_details
;
Abscor. T. Higashi (2001). The Rigaku Corporation, Tokyo, Japan.
;
_exptl_crystal_colour colorless
_exptl_crystal_density_diffrn 1.223
_exptl_crystal_description prisms
_exptl_crystal_F_000 960
_exptl_crystal_size_max 0.250
_exptl_crystal_size_mid 0.160
_exptl_crystal_size_min 0.120
_refine_diff_density_max 0.298
_refine_diff_density_min -0.172
_refine_diff_density_rms 0.041
_refine_ls_extinction_method none
_refine_ls_goodness_of_fit_ref 1.040
_refine_ls_hydrogen_treatment constr
_refine_ls_matrix_type full
_refine_ls_number_parameters 296
_refine_ls_number_reflns 5445
_refine_ls_number_restraints 0
_refine_ls_restrained_S_all 1.040
_refine_ls_R_factor_all 0.0482
_refine_ls_R_factor_gt 0.0409
_refine_ls_shift/su_max 0.001
_refine_ls_shift/su_mean 0.000
_refine_ls_structure_factor_coef Fsqd
_refine_ls_weighting_details 'w=1/[\s^2^(Fo^2^)+(0.0503P)^2^+0.8402P] where P=(Fo^2^+2Fc^2^)/3'
_refine_ls_weighting_scheme calc
_refine_ls_wR_factor_gt 0.1029
_refine_ls_wR_factor_ref 0.1070
_reflns_Friedel_coverage 0.000
_reflns_number_gt 4702
_reflns_number_total 5445
_reflns_threshold_expression 'I > 2\s(I)'
_cod_data_source_file ja5b06261_si_002.cif
_cod_data_source_block shelx
_cod_original_sg_symbol_H-M 'P 21/n'
_cod_database_code 4129458
_shelx_space_group_comment
;
The symmetry employed for this shelxl refinement is uniquely defined
by the following loop, which should always be used as a source of
symmetry information in preference to the above space-group names.
They are only intended as comments.
;
_shelx_estimated_absorpt_t_min 0.981
_shelx_estimated_absorpt_t_max 0.991
_shelxl_version_number 2013-4

loop_
_space_group_symop_operation_xyz
'x, y, z'
'-x+1/2, y+1/2, -z+1/2'
'-x, -y, -z'
'x-1/2, -y-1/2, z-1/2'

loop_
_atom_site_label
_atom_site_type_symbol
_atom_site_fract_x
_atom_site_fract_y
_atom_site_fract_z
_atom_site_U_iso_or_equiv
_atom_site_adp_type
_atom_site_occupancy
_atom_site_site_symmetry_order
_atom_site_calc_flag
_atom_site_refinement_flags_posn
_atom_site_refinement_flags_adp
C1 C 0.26479(7) 0.52624(15) 0.36902(5) 0.0169(2) Uani 1 1 d . .
H1 H 0.2027 0.5467 0.3634 0.020 Uiso 1 1 calc R U
C2 C 0.31813(7) 0.63090(15) 0.33641(5) 0.0171(2) Uani 1 1 d . .
C3 C 0.41038(7) 0.60502(15) 0.34670(5) 0.0180(2) Uani 1 1 d . .
C4 C 0.44774(7) 0.47491(15) 0.38900(5) 0.0178(2) Uani 1 1 d . .
C5 C 0.39237(7) 0.36324(14) 0.41987(5) 0.0164(2) Uani 1 1 d . .
C6 C 0.43503(7) 0.21578(15) 0.46228(6) 0.0192(2) Uani 1 1 d . .
H6A H 0.4697 0.2675 0.5018 0.023 Uiso 1 1 calc R U
H6B H 0.4770 0.1528 0.4382 0.023 Uiso 1 1 calc R U
C7 C 0.36963(7) 0.08315(15) 0.48322(6) 0.0197(2) Uani 1 1 d . .
H7A H 0.3984 0.0159 0.5213 0.024 Uiso 1 1 calc R U
H7B H 0.3515 -0.0008 0.4473 0.024 Uiso 1 1 calc R U
C8 C 0.28782(7) 0.17853(14) 0.50091(5) 0.0154(2) Uani 1 1 d . .
H8 H 0.3118 0.2796 0.5288 0.018 Uiso 1 1 calc R U
C9 C 0.23676(7) 0.26415(15) 0.43797(5) 0.0162(2) Uani 1 1 d . .
C10 C 0.30071(7) 0.39024(14) 0.41033(5) 0.0158(2) Uani 1 1 d . .
C11 C 0.15468(7) 0.36248(16) 0.45521(6) 0.0198(2) Uani 1 1 d . .
H11A H 0.1744 0.4715 0.4790 0.024 Uiso 1 1 calc R U
H11B H 0.1167 0.3968 0.4144 0.024 Uiso 1 1 calc R U
C12 C 0.09956(7) 0.25349(16) 0.49681(6) 0.0206(2) Uani 1 1 d . .
H12A H 0.0748 0.1505 0.4712 0.025 Uiso 1 1 calc R U
H12B H 0.0492 0.3256 0.5069 0.025 Uiso 1 1 calc R U
C13 C 0.15300(7) 0.18849(14) 0.56120(5) 0.0158(2) Uani 1 1 d . .
C14 C 0.23121(7) 0.07067(14) 0.54384(5) 0.0163(2) Uani 1 1 d . .
C15 C 0.28707(8) 0.01799(16) 0.60881(6) 0.0208(2) Uani 1 1 d . .
H15A H 0.3395 -0.0493 0.5997 0.025 Uiso 1 1 calc R U
H15B H 0.3085 0.1256 0.6330 0.025 Uiso 1 1 calc R U
C16 C 0.23425(8) -0.09362(16) 0.65136(6) 0.0241(3) Uani 1 1 d . .
H16A H 0.2703 -0.1067 0.6947 0.029 Uiso 1 1 calc R U
H16B H 0.2267 -0.2124 0.6318 0.029 Uiso 1 1 calc R U
C17 C 0.14150(8) -0.02462(15) 0.66148(5) 0.0198(2) Uani 1 1 d . .
C18 C 0.09355(7) 0.07431(15) 0.60003(5) 0.0171(2) Uani 1 1 d . .
H18 H 0.0694 -0.0207 0.5692 0.020 Uiso 1 1 calc R U
C19 C 0.01104(7) 0.17264(16) 0.61726(6) 0.0199(2) Uani 1 1 d . .
H19A H -0.0112 0.2510 0.5804 0.024 Uiso 1 1 calc R U
H19B H -0.0358 0.0848 0.6212 0.024 Uiso 1 1 calc R U
C20 C 0.02427(7) 0.28099(16) 0.67852(6) 0.0204(2) Uani 1 1 d . .
C21 C 0.07048(8) 0.18731(17) 0.73742(6) 0.0238(3) Uani 1 1 d . .
H21A H 0.0291 0.1018 0.7527 0.029 Uiso 1 1 calc R U
H21B H 0.0871 0.2738 0.7727 0.029 Uiso 1 1 calc R U
C22 C 0.15394(8) 0.09018(16) 0.72357(6) 0.0226(3) Uani 1 1 d . .
H22A H 0.1751 0.0143 0.7614 0.027 Uiso 1 1 calc R U
H22B H 0.2008 0.1780 0.7197 0.027 Uiso 1 1 calc R U
C23 C 0.18552(8) 0.35460(15) 0.60071(6) 0.0193(2) Uani 1 1 d . .
H23A H 0.2268 0.4198 0.5776 0.029 Uiso 1 1 calc R U
H23B H 0.2156 0.3197 0.6437 0.029 Uiso 1 1 calc R U
H23C H 0.1347 0.4295 0.6058 0.029 Uiso 1 1 calc R U
C24 C 0.20510(8) 0.13640(17) 0.38113(6) 0.0241(3) Uani 1 1 d . .
H24A H 0.1849 0.2041 0.3416 0.036 Uiso 1 1 calc R U
H24B H 0.1562 0.0645 0.3924 0.036 Uiso 1 1 calc R U
H24C H 0.2543 0.0599 0.3735 0.036 Uiso 1 1 calc R U
C25 C 0.19905(9) -0.10214(15) 0.50856(6) 0.0239(3) Uani 1 1 d . .
H25A H 0.2497 -0.1637 0.4949 0.036 Uiso 1 1 calc R U
H25B H 0.1558 -0.0747 0.4702 0.036 Uiso 1 1 calc R U
H25C H 0.1713 -0.1772 0.5383 0.036 Uiso 1 1 calc R U
C26 C 0.19332(8) 0.75804(17) 0.27132(6) 0.0236(3) Uani 1 1 d . .
H26A H 0.1734 0.6397 0.2575 0.035 Uiso 1 1 calc R U
H26B H 0.1791 0.8399 0.2349 0.035 Uiso 1 1 calc R U
H26C H 0.1633 0.7956 0.3077 0.035 Uiso 1 1 calc R U
C27 C 0.47399(9) 0.88049(16) 0.32930(6) 0.0263(3) Uani 1 1 d . .
H27A H 0.4156 0.9351 0.3283 0.039 Uiso 1 1 calc R U
H27B H 0.5071 0.9421 0.2990 0.039 Uiso 1 1 calc R U
H27C H 0.5066 0.8879 0.3735 0.039 Uiso 1 1 calc R U
C28 C 0.54725(7) 0.45033(17) 0.40044(6) 0.0225(3) Uani 1 1 d . .
H28A H 0.5755 0.5452 0.3789 0.034 Uiso 1 1 calc R U
H28B H 0.5623 0.3369 0.3825 0.034 Uiso 1 1 calc R U
H28C H 0.5684 0.4530 0.4473 0.034 Uiso 1 1 calc R U
C29 C 0.08526(9) -0.18595(16) 0.67454(6) 0.0269(3) Uani 1 1 d . .
H29A H 0.1177 -0.2568 0.7096 0.040 Uiso 1 1 calc R U
H29B H 0.0732 -0.2571 0.6349 0.040 Uiso 1 1 calc R U
H29C H 0.0291 -0.1465 0.6875 0.040 Uiso 1 1 calc R U
O1 O 0.46327(5) 0.70007(11) 0.31047(4) 0.02274(19) Uani 1 1 d . .
O2 O 0.28683(5) 0.75649(11) 0.29159(4) 0.02143(19) Uani 1 1 d . .
O3 O -0.00499(6) 0.42951(12) 0.68061(5) 0.0290(2) Uani 1 1 d . .

loop_
_atom_site_aniso_label
_atom_site_aniso_U_11
_atom_site_aniso_U_22
_atom_site_aniso_U_33
_atom_site_aniso_U_23
_atom_site_aniso_U_13
_atom_site_aniso_U_12
C1 0.0143(5) 0.0199(5) 0.0170(5) -0.0004(4) 0.0038(4) -0.0001(4)
C2 0.0195(5) 0.0169(5) 0.0152(5) -0.0013(4) 0.0036(4) -0.0004(4)
C3 0.0179(5) 0.0199(6) 0.0177(5) -0.0043(4) 0.0079(4) -0.0045(4)
C4 0.0151(5) 0.0220(6) 0.0168(5) -0.0062(4) 0.0039(4) -0.0019(4)
C5 0.0156(5) 0.0180(5) 0.0157(5) -0.0039(4) 0.0027(4) 0.0000(4)
C6 0.0150(5) 0.0215(6) 0.0213(5) -0.0014(4) 0.0029(4) 0.0030(4)
C7 0.0188(5) 0.0187(5) 0.0220(5) 0.0004(4) 0.0043(4) 0.0036(4)
C8 0.0148(5) 0.0153(5) 0.0158(5) -0.0004(4) 0.0015(4) 0.0005(4)
C9 0.0143(5) 0.0184(5) 0.0158(5) 0.0009(4) 0.0014(4) -0.0016(4)
C10 0.0153(5) 0.0174(5) 0.0150(5) -0.0026(4) 0.0033(4) -0.0011(4)
C11 0.0142(5) 0.0251(6) 0.0203(5) 0.0074(5) 0.0031(4) 0.0022(4)
C12 0.0139(5) 0.0277(6) 0.0200(5) 0.0069(5) 0.0022(4) 0.0001(4)
C13 0.0148(5) 0.0161(5) 0.0164(5) 0.0012(4) 0.0020(4) -0.0009(4)
C14 0.0168(5) 0.0149(5) 0.0171(5) 0.0003(4) 0.0021(4) -0.0004(4)
C15 0.0195(5) 0.0216(6) 0.0209(6) 0.0044(5) 0.0017(4) 0.0038(4)
C16 0.0264(6) 0.0223(6) 0.0240(6) 0.0082(5) 0.0048(5) 0.0048(5)
C17 0.0225(6) 0.0183(5) 0.0189(5) 0.0029(4) 0.0038(4) -0.0013(4)
C18 0.0170(5) 0.0175(5) 0.0166(5) -0.0004(4) 0.0021(4) -0.0038(4)
C19 0.0157(5) 0.0251(6) 0.0190(5) 0.0027(5) 0.0027(4) -0.0035(4)
C20 0.0165(5) 0.0225(6) 0.0237(6) 0.0009(5) 0.0079(4) -0.0038(4)
C21 0.0264(6) 0.0279(6) 0.0173(5) -0.0012(5) 0.0041(5) -0.0026(5)
C22 0.0237(6) 0.0268(6) 0.0165(5) 0.0030(5) 0.0008(4) -0.0008(5)
C23 0.0194(5) 0.0168(5) 0.0230(6) -0.0013(4) 0.0074(4) -0.0024(4)
C24 0.0258(6) 0.0277(6) 0.0185(5) -0.0011(5) 0.0018(5) -0.0096(5)
C25 0.0293(6) 0.0178(6) 0.0255(6) -0.0031(5) 0.0072(5) -0.0038(5)
C26 0.0198(6) 0.0271(6) 0.0234(6) 0.0077(5) 0.0013(5) -0.0005(5)
C27 0.0256(6) 0.0246(6) 0.0293(6) 0.0019(5) 0.0057(5) -0.0073(5)
C28 0.0157(5) 0.0294(6) 0.0231(6) -0.0036(5) 0.0052(4) -0.0014(5)
C29 0.0329(7) 0.0203(6) 0.0289(6) 0.0052(5) 0.0088(5) -0.0036(5)
O1 0.0222(4) 0.0259(4) 0.0224(4) -0.0005(3) 0.0111(3) -0.0055(3)
O2 0.0188(4) 0.0240(4) 0.0218(4) 0.0067(3) 0.0039(3) -0.0018(3)
O3 0.0308(5) 0.0256(5) 0.0329(5) 0.0008(4) 0.0126(4) 0.0023(4)

loop_
_atom_type_symbol
_atom_type_description
_atom_type_scat_dispersion_real
_atom_type_scat_dispersion_imag
_atom_type_scat_source
C C 0.0033 0.0016 'International Tables Vol C Tables 4.2.6.8 and 6.1.1.4'
H H 0.0000 0.0000 'International Tables Vol C Tables 4.2.6.8 and 6.1.1.4'
O O 0.0106 0.0060 'International Tables Vol C Tables 4.2.6.8 and 6.1.1.4'

loop_
_geom_angle_atom_site_label_1
_geom_angle_atom_site_label_2
_geom_angle_atom_site_label_3
_geom_angle
C2 C1 C10 121.18(10)
C2 C1 H1 119.4
C10 C1 H1 119.4
O2 C2 C1 124.15(10)
O2 C2 C3 116.37(10)
C1 C2 C3 119.42(10)
O1 C3 C4 119.83(10)
O1 C3 C2 119.54(10)
C4 C3 C2 120.42(10)
C3 C4 C5 119.77(10)
C3 C4 C28 119.87(10)
C5 C4 C28 120.34(10)
C10 C5 C4 119.82(10)
C10 C5 C6 121.91(10)
C4 C5 C6 118.27(10)
C5 C6 C7 114.32(9)
C5 C6 H6A 108.7
C7 C6 H6A 108.7
C5 C6 H6B 108.7
C7 C6 H6B 108.7
H6A C6 H6B 107.6
C6 C7 C8 110.05(9)
C6 C7 H7A 109.6
C8 C7 H7A 109.6
C6 C7 H7B 109.6
C8 C7 H7B 109.6
H7A C7 H7B 108.2
C7 C8 C14 115.08(9)
C7 C8 C9 108.81(9)
C14 C8 C9 116.49(9)
C7 C8 H8 105.1
C14 C8 H8 105.1
C9 C8 H8 105.1
C10 C9 C11 111.29(9)
C10 C9 C24 104.63(9)
C11 C9 C24 107.79(9)
C10 C9 C8 107.77(8)
C11 C9 C8 109.38(9)
C24 C9 C8 115.94(9)
C5 C10 C1 119.29(10)
C5 C10 C9 122.04(10)
C1 C10 C9 118.37(9)
C12 C11 C9 113.38(9)
C12 C11 H11A 108.9
C9 C11 H11A 108.9
C12 C11 H11B 108.9
C9 C11 H11B 108.9
H11A C11 H11B 107.7
C11 C12 C13 113.38(9)
C11 C12 H12A 108.9
C13 C12 H12A 108.9
C11 C12 H12B 108.9
C13 C12 H12B 108.9
H12A C12 H12B 107.7
C12 C13 C23 106.62(9)
C12 C13 C18 110.58(9)
C23 C13 C18 110.29(9)
C12 C13 C14 107.92(9)
C23 C13 C14 112.96(9)
C18 C13 C14 108.45(9)
C15 C14 C25 106.88(9)
C15 C14 C8 110.77(9)
C25 C14 C8 109.90(9)
C15 C14 C13 106.85(9)
C25 C14 C13 113.09(9)
C8 C14 C13 109.30(9)
C16 C15 C14 112.17(10)
C16 C15 H15A 109.2
C14 C15 H15A 109.2
C16 C15 H15B 109.2
C14 C15 H15B 109.2
H15A C15 H15B 107.9
C15 C16 C17 117.05(9)
C15 C16 H16A 108.0
C17 C16 H16A 108.0
C15 C16 H16B 108.0
C17 C16 H16B 108.0
H16A C16 H16B 107.3
C29 C17 C22 107.94(9)
C29 C17 C16 107.16(10)
C22 C17 C16 107.39(10)
C29 C17 C18 108.56(9)
C22 C17 C18 113.18(9)
C16 C17 C18 112.36(9)
C19 C18 C13 113.68(9)
C19 C18 C17 110.10(9)
C13 C18 C17 116.69(9)
C19 C18 H18 105.1
C13 C18 H18 105.1
C17 C18 H18 105.1
C20 C19 C18 116.40(9)
C20 C19 H19A 108.2
C18 C19 H19A 108.2
C20 C19 H19B 108.2
C18 C19 H19B 108.2
H19A C19 H19B 107.3
O3 C20 C21 122.92(11)
O3 C20 C19 122.21(11)
C21 C20 C19 114.73(10)
C20 C21 C22 112.44(10)
C20 C21 H21A 109.1
C22 C21 H21A 109.1
C20 C21 H21B 109.1
C22 C21 H21B 109.1
H21A C21 H21B 107.8
C21 C22 C17 114.98(10)
C21 C22 H22A 108.5
C17 C22 H22A 108.5
C21 C22 H22B 108.5
C17 C22 H22B 108.5
H22A C22 H22B 107.5
C13 C23 H23A 109.5
C13 C23 H23B 109.5
H23A C23 H23B 109.5
C13 C23 H23C 109.5
H23A C23 H23C 109.5
H23B C23 H23C 109.5
C9 C24 H24A 109.5
C9 C24 H24B 109.5
H24A C24 H24B 109.5
C9 C24 H24C 109.5
H24A C24 H24C 109.5
H24B C24 H24C 109.5
C14 C25 H25A 109.5
C14 C25 H25B 109.5
H25A C25 H25B 109.5
C14 C25 H25C 109.5
H25A C25 H25C 109.5
H25B C25 H25C 109.5
O2 C26 H26A 109.5
O2 C26 H26B 109.5
H26A C26 H26B 109.5
O2 C26 H26C 109.5
H26A C26 H26C 109.5
H26B C26 H26C 109.5
O1 C27 H27A 109.5
O1 C27 H27B 109.5
H27A C27 H27B 109.5
O1 C27 H27C 109.5
H27A C27 H27C 109.5
H27B C27 H27C 109.5
C4 C28 H28A 109.5
C4 C28 H28B 109.5
H28A C28 H28B 109.5
C4 C28 H28C 109.5
H28A C28 H28C 109.5
H28B C28 H28C 109.5
C17 C29 H29A 109.5
C17 C29 H29B 109.5
H29A C29 H29B 109.5
C17 C29 H29C 109.5
H29A C29 H29C 109.5
H29B C29 H29C 109.5
C3 O1 C27 113.96(9)
C2 O2 C26 116.20(9)

loop_
_geom_bond_atom_site_label_1
_geom_bond_atom_site_label_2
_geom_bond_distance
C1 C2 1.3824(15)
C1 C10 1.4037(15)
C1 H1 0.9500
C2 O2 1.3704(13)
C2 C3 1.4061(15)
C3 O1 1.3828(13)
C3 C4 1.3896(16)
C4 C5 1.4142(15)
C4 C28 1.5134(15)
C5 C10 1.3985(15)
C5 C6 1.5138(15)
C6 C7 1.5249(16)
C6 H6A 0.9900
C6 H6B 0.9900
C7 C8 1.5326(15)
C7 H7A 0.9900
C7 H7B 0.9900
C8 C14 1.5595(15)
C8 C9 1.5632(15)
C8 H8 1.0000
C9 C10 1.5362(15)
C9 C11 1.5436(15)
C9 C24 1.5507(15)
C11 C12 1.5319(15)
C11 H11A 0.9900
C11 H11B 0.9900
C12 C13 1.5430(15)
C12 H12A 0.9900
C12 H12B 0.9900
C13 C23 1.5485(15)
C13 C18 1.5604(15)
C13 C14 1.5745(15)
C14 C15 1.5407(15)
C14 C25 1.5497(15)
C15 C16 1.5338(16)
C15 H15A 0.9900
C15 H15B 0.9900
C16 C17 1.5509(16)
C16 H16A 0.9900
C16 H16B 0.9900
C17 C29 1.5434(16)
C17 C22 1.5452(16)
C17 C18 1.5681(15)
C18 C19 1.5491(16)
C18 H18 1.0000
C19 C20 1.5038(16)
C19 H19A 0.9900
C19 H19B 0.9900
C20 O3 1.2179(15)
C20 C21 1.5001(17)
C21 C22 1.5340(17)
C21 H21A 0.9900
C21 H21B 0.9900
C22 H22A 0.9900
C22 H22B 0.9900
C23 H23A 0.9800
C23 H23B 0.9800
C23 H23C 0.9800
C24 H24A 0.9800
C24 H24B 0.9800
C24 H24C 0.9800
C25 H25A 0.9800
C25 H25B 0.9800
C25 H25C 0.9800
C26 O2 1.4277(14)
C26 H26A 0.9800
C26 H26B 0.9800
C26 H26C 0.9800
C27 O1 1.4301(15)
C27 H27A 0.9800
C27 H27B 0.9800
C27 H27C 0.9800
C28 H28A 0.9800
C28 H28B 0.9800
C28 H28C 0.9800
C29 H29A 0.9800
C29 H29B 0.9800
C29 H29C 0.9800

loop_
_geom_torsion_atom_site_label_1
_geom_torsion_atom_site_label_2
_geom_torsion_atom_site_label_3
_geom_torsion_atom_site_label_4
_geom_torsion
C10 C1 C2 O2 174.68(10)
C10 C1 C2 C3 -2.43(16)
O2 C2 C3 O1 -2.30(15)
C1 C2 C3 O1 175.03(10)
O2 C2 C3 C4 -177.01(10)
C1 C2 C3 C4 0.31(16)
O1 C3 C4 C5 -172.15(10)
C2 C3 C4 C5 2.55(16)
O1 C3 C4 C28 6.26(16)
C2 C3 C4 C28 -179.04(10)
C3 C4 C5 C10 -3.34(16)
C28 C4 C5 C10 178.26(10)
C3 C4 C5 C6 176.21(10)
C28 C4 C5 C6 -2.19(15)
C10 C5 C6 C7 10.20(15)
C4 C5 C6 C7 -169.35(10)
C5 C6 C7 C8 -40.62(13)
C6 C7 C8 C14 -160.82(9)
C6 C7 C8 C9 66.37(11)
C7 C8 C9 C10 -58.27(11)
C14 C8 C9 C10 169.67(9)
C7 C8 C9 C11 -179.38(9)
C14 C8 C9 C11 48.55(12)
C7 C8 C9 C24 58.53(12)
C14 C8 C9 C24 -73.53(12)
C4 C5 C10 C1 1.28(16)
C6 C5 C10 C1 -178.26(10)
C4 C5 C10 C9 174.84(10)
C6 C5 C10 C9 -4.70(16)
C2 C1 C10 C5 1.62(16)
C2 C1 C10 C9 -172.18(10)
C11 C9 C10 C5 148.44(10)
C24 C9 C10 C5 -95.42(12)
C8 C9 C10 C5 28.53(14)
C11 C9 C10 C1 -37.93(13)
C24 C9 C10 C1 78.21(12)
C8 C9 C10 C1 -157.85(9)
C10 C9 C11 C12 -166.91(9)
C24 C9 C11 C12 78.90(12)
C8 C9 C11 C12 -47.96(12)
C9 C11 C12 C13 57.12(13)
C11 C12 C13 C23 61.70(12)
C11 C12 C13 C18 -178.39(9)
C11 C12 C13 C14 -59.93(12)
C7 C8 C14 C15 59.42(12)
C9 C8 C14 C15 -171.47(9)
C7 C8 C14 C25 -58.46(12)
C9 C8 C14 C25 70.66(12)
C7 C8 C14 C13 176.88(9)
C9 C8 C14 C13 -54.00(12)
C12 C13 C14 C15 176.24(9)
C23 C13 C14 C15 58.63(11)
C18 C13 C14 C15 -63.94(11)
C12 C13 C14 C25 -66.45(11)
C23 C13 C14 C25 175.94(9)
C18 C13 C14 C25 53.38(12)
C12 C13 C14 C8 56.33(11)
C23 C13 C14 C8 -61.28(11)
C18 C13 C14 C8 176.15(8)
C25 C14 C15 C16 -58.41(12)
C8 C14 C15 C16 -178.11(9)
C13 C14 C15 C16 62.93(12)
C14 C15 C16 C17 -48.94(14)
C15 C16 C17 C29 152.96(11)
C15 C16 C17 C22 -91.29(12)
C15 C16 C17 C18 33.80(14)
C12 C13 C18 C19 -58.99(12)
C23 C13 C18 C19 58.69(12)
C14 C13 C18 C19 -177.14(9)
C12 C13 C18 C17 171.19(9)
C23 C13 C18 C17 -71.14(12)
C14 C13 C18 C17 53.04(12)
C29 C17 C18 C19 73.28(11)
C22 C17 C18 C19 -46.53(12)
C16 C17 C18 C19 -168.38(9)
C29 C17 C18 C13 -155.22(10)
C22 C17 C18 C13 84.97(12)
C16 C17 C18 C13 -36.88(13)
C13 C18 C19 C20 -85.46(12)
C17 C18 C19 C20 47.60(13)
C18 C19 C20 O3 134.71(11)
C18 C19 C20 C21 -49.38(13)
O3 C20 C21 C22 -136.65(12)
C19 C20 C21 C22 47.47(14)
C20 C21 C22 C17 -48.16(14)
C29 C17 C22 C21 -71.28(13)
C16 C17 C22 C21 173.48(10)
C18 C17 C22 C21 48.89(13)
C4 C3 O1 C27 -111.35(12)
C2 C3 O1 C27 73.90(13)
C1 C2 O2 C26 -9.63(16)
C3 C2 O2 C26 167.55(10)
